data_2232886
loop_
_publ_author_name
'Dobrza\'nska, Liliana'

_publ_section_title
;
 Bis(di-2-pyridylamine-\k^2^<i>N</i>,<i>N</i>')bis(thiocyanato-\k<i>N</i>)nickel(II)
;
_journal_coeditor_code PK2364
_journal_issue 12
_journal_name_full 'Acta Crystallographica Section E'
_journal_page_first m1868
_journal_page_last m1869
_journal_paper_doi 10.1107/S1600536811050197
_journal_volume 67
_journal_year 2011
_chemical_formula_iupac '[Ni (N C S)2 (C10 H9 N3)2]'
_chemical_formula_moiety 'C22 H18 N8 Ni S2'
_chemical_formula_sum 'C22 H18 N8 Ni S2'
_chemical_formula_weight 517.27
_chemical_name_common work
_chemical_name_systematic
;
Bis(di-2-pyridylamine-\k^2^<i>N</i>,<i>N</i>')bis(thiocyanato-
\k<i>N</i>)nickel(II)
;
_space_group_IT_number 14
_symmetry_cell_setting monoclinic
_symmetry_space_group_name_Hall '-P 2ybc'
_symmetry_space_group_name_H-M 'P 1 21/c 1'
_atom_sites_solution_hydrogens geom
_atom_sites_solution_primary direct
_atom_sites_solution_secondary difmap
_audit_creation_method SHELXL-97
_cell_angle_alpha 90.00
_cell_angle_beta 107.894(8)
_cell_angle_gamma 90.00
_cell_formula_units_Z 4
_cell_length_a 8.605(4)
_cell_length_b 16.410(9)
_cell_length_c 16.556(10)
_cell_measurement_reflns_used 2092
_cell_measurement_temperature 100(2)
_cell_measurement_theta_max 24.76
_cell_measurement_theta_min 2.484
_cell_volume 2225(2)
_computing_cell_refinement 'SAINT (Bruker, 2003)'
_computing_data_collection 'SMART (Bruker, 2001)'
_computing_data_reduction 'SAINT (Bruker, 2003)'
_computing_molecular_graphics 'Mercury (Macrae <i>et al.</i>, 2008)'
_computing_publication_material 'SHELXL97 (Sheldrick, 2008)'
_computing_structure_refinement 'SHELXL97 (Sheldrick, 2008)'
_computing_structure_solution 'SHELXS97 (Sheldrick, 2008)'
_diffrn_ambient_temperature 100(2)
_diffrn_measured_fraction_theta_full 0.989
_diffrn_measured_fraction_theta_max 0.983
_diffrn_measurement_device_type 'Bruker APEX CCD area-detector'
_diffrn_measurement_method '\w scans'
_diffrn_radiation_monochromator graphite
_diffrn_radiation_source 'fine-focus sealed tube'
_diffrn_radiation_type MoK\a
_diffrn_radiation_wavelength 0.71073
_diffrn_reflns_av_R_equivalents 0.0677
_diffrn_reflns_av_sigmaI/netI 0.0839
_diffrn_reflns_limit_h_max 9
_diffrn_reflns_limit_h_min -10
_diffrn_reflns_limit_k_max 19
_diffrn_reflns_limit_k_min -12
_diffrn_reflns_limit_l_max 19
_diffrn_reflns_limit_l_min -17
_diffrn_reflns_number 10729
_diffrn_reflns_theta_full 25.50
_diffrn_reflns_theta_max 25.57
_diffrn_reflns_theta_min 1.79
_diffrn_standards_number 0
_exptl_absorpt_coefficient_mu 1.089
_exptl_absorpt_correction_T_max 0.958
_exptl_absorpt_correction_T_min 0.780
_exptl_absorpt_correction_type multi-scan
_exptl_absorpt_process_details '(SADABS; Sheldrick, 1997)'
_exptl_crystal_colour purple
_exptl_crystal_density_diffrn 1.544
_exptl_crystal_density_method 'not measured'
_exptl_crystal_description plate
_exptl_crystal_F_000 1064
_exptl_crystal_size_max 0.24
_exptl_crystal_size_mid 0.18
_exptl_crystal_size_min 0.04
_refine_diff_density_max 0.773
_refine_diff_density_min -0.841
_refine_ls_extinction_method none
_refine_ls_goodness_of_fit_ref 1.026
_refine_ls_hydrogen_treatment mixed
_refine_ls_matrix_type full
_refine_ls_number_parameters 304
_refine_ls_number_reflns 4107
_refine_ls_number_restraints 0
_refine_ls_restrained_S_all 1.026
_refine_ls_R_factor_all 0.1034
_refine_ls_R_factor_gt 0.0656
_refine_ls_shift/su_max 0.000
_refine_ls_shift/su_mean 0.000
_refine_ls_structure_factor_coef Fsqd
_refine_ls_weighting_details 'calc w=1/[\s^2^(Fo^2^)+(0.0760P)^2^+1.1451P] where P=(Fo^2^+2Fc^2^)/3'
_refine_ls_weighting_scheme calc
_refine_ls_wR_factor_gt 0.1441
_refine_ls_wR_factor_ref 0.1605
_reflns_number_gt 2815
_reflns_number_total 4107
_reflns_threshold_expression I>2\s(I)
_cod_data_source_file pk2364.cif
_cod_data_source_block I
_cod_original_sg_symbol_H-M 'P 21/c'
_cod_database_code 2232886
_cod_database_fobs_code 2232886

loop_
_symmetry_equiv_pos_as_xyz
'x, y, z'
'-x, y+1/2, -z+1/2'
'-x, -y, -z'
'x, -y-1/2, z-1/2'

loop_
_atom_site_type_symbol
_atom_site_label
_atom_site_fract_x
_atom_site_fract_y
_atom_site_fract_z
_atom_site_U_iso_or_equiv
_atom_site_adp_type
_atom_site_calc_flag
_atom_site_refinement_flags
_atom_site_occupancy
_atom_site_symmetry_multiplicity
Ni Ni1 0.17658(8) 0.22019(4) 0.21548(4) 0.0259(2) Uani d . 1 1
N N1 0.0773(5) 0.2386(3) 0.3150(3) 0.0265(10) Uani d . 1 1
C C2 -0.0102(6) 0.1787(3) 0.3351(3) 0.0309(13) Uani d . 1 1
H H2 -0.0192 0.1284 0.3057 0.037 Uiso calc R 1 1
C C3 -0.0881(7) 0.1865(3) 0.3965(4) 0.0321(13) Uani d . 1 1
H H3 -0.1484 0.1427 0.4095 0.038 Uiso calc R 1 1
C C4 -0.0750(7) 0.2606(3) 0.4384(3) 0.0313(13) Uani d . 1 1
H H4 -0.1284 0.2686 0.4802 0.038 Uiso calc R 1 1
C C5 0.0151(6) 0.3220(3) 0.4194(3) 0.0306(13) Uani d . 1 1
H H5 0.0255 0.3729 0.4479 0.037 Uiso calc R 1 1
C C6 0.0914(6) 0.3089(3) 0.3575(3) 0.0279(12) Uani d . 1 1
N N7 0.1791(5) 0.3731(3) 0.3382(3) 0.0264(10) Uani d . 1 1
H H7 0.167(7) 0.420(3) 0.361(4) 0.032 Uiso d . 1 1
C C8 0.3232(7) 0.3684(3) 0.3174(3) 0.0290(12) Uani d . 1 1
C C9 0.4232(7) 0.4366(3) 0.3302(3) 0.0332(13) Uani d . 1 1
H H9 0.3900 0.4866 0.3486 0.040 Uiso calc R 1 1
C C10 0.5705(7) 0.4300(3) 0.3157(3) 0.0328(13) Uani d . 1 1
H H10 0.6405 0.4760 0.3224 0.039 Uiso calc R 1 1
C C11 0.6166(7) 0.3557(3) 0.2912(3) 0.0318(13) Uani d . 1 1
H H11 0.7220 0.3486 0.2851 0.038 Uiso calc R 1 1
C C12 0.5081(7) 0.2924(3) 0.2758(3) 0.0296(12) Uani d . 1 1
H H12 0.5393 0.2418 0.2576 0.035 Uiso calc R 1 1
N N13 0.3598(5) 0.2989(3) 0.2854(3) 0.0269(10) Uani d . 1 1
N N14 0.0418(5) 0.3193(3) 0.1498(3) 0.0251(10) Uani d . 1 1
C C15 -0.1120(6) 0.3317(3) 0.1526(3) 0.0263(12) Uani d . 1 1
H H15 -0.1666 0.2881 0.1703 0.032 Uiso calc R 1 1
C C16 -0.1916(7) 0.4037(3) 0.1314(3) 0.0300(12) Uani d . 1 1
H H16 -0.3006 0.4096 0.1328 0.036 Uiso calc R 1 1
C C17 -0.1126(7) 0.4684(4) 0.1075(3) 0.0351(13) Uani d . 1 1
H H17 -0.1638 0.5202 0.0954 0.042 Uiso calc R 1 1
C C18 0.0408(7) 0.4562(3) 0.1018(3) 0.0310(13) Uani d . 1 1
H H18 0.0984 0.4994 0.0855 0.037 Uiso calc R 1 1
C C19 0.1103(6) 0.3797(3) 0.1202(3) 0.0248(11) Uani d . 1 1
N N20 0.2599(5) 0.3658(3) 0.1073(3) 0.0265(10) Uani d . 1 1
H H20 0.306(7) 0.410(3) 0.100(4) 0.032 Uiso d . 1 1
C C21 0.3201(7) 0.2927(3) 0.0869(3) 0.0296(13) Uani d . 1 1
C C22 0.4206(7) 0.2955(3) 0.0350(3) 0.0324(13) Uani d . 1 1
H H22 0.4455 0.3460 0.0137 0.039 Uiso calc R 1 1
C C23 0.4827(7) 0.2240(4) 0.0153(4) 0.0355(14) Uani d . 1 1
H H23 0.5566 0.2245 -0.0172 0.043 Uiso calc R 1 1
C C24 0.4367(7) 0.1514(4) 0.0430(3) 0.0332(13) Uani d . 1 1
H H24 0.4733 0.1009 0.0275 0.040 Uiso calc R 1 1
C C25 0.3384(6) 0.1539(3) 0.0926(3) 0.0306(13) Uani d . 1 1
H H25 0.3067 0.1037 0.1115 0.037 Uiso calc R 1 1
N N26 0.2823(5) 0.2237(3) 0.1172(3) 0.0285(10) Uani d . 1 1
N N27 0.3197(6) 0.1248(3) 0.2766(3) 0.0332(11) Uani d . 1 1
C C28 0.4180(7) 0.0920(3) 0.3306(3) 0.0276(12) Uani d . 1 1
S S29 0.55527(18) 0.04778(9) 0.41017(9) 0.0335(4) Uani d . 1 1
N N30 -0.0026(6) 0.1428(3) 0.1499(3) 0.0317(11) Uani d . 1 1
C C31 -0.0852(7) 0.0975(3) 0.1021(4) 0.0282(12) Uani d . 1 1
S S32 -0.20188(17) 0.03490(8) 0.03303(9) 0.0308(3) Uani d . 1 1

loop_
_atom_site_aniso_label
_atom_site_aniso_U_11
_atom_site_aniso_U_22
_atom_site_aniso_U_33
_atom_site_aniso_U_12
_atom_site_aniso_U_13
_atom_site_aniso_U_23
Ni1 0.0245(4) 0.0307(4) 0.0212(4) 0.0002(3) 0.0048(3) 0.0001(3)
N1 0.025(2) 0.028(3) 0.025(2) 0.0005(19) 0.004(2) 0.0037(18)
C2 0.028(3) 0.030(3) 0.031(3) -0.002(2) 0.003(3) 0.000(2)
C3 0.029(3) 0.035(3) 0.033(3) 0.001(2) 0.011(3) 0.009(2)
C4 0.028(3) 0.042(4) 0.024(3) 0.004(3) 0.008(3) 0.003(2)
C5 0.026(3) 0.035(3) 0.027(3) 0.004(2) 0.003(2) -0.003(2)
C6 0.024(3) 0.038(3) 0.018(3) 0.002(2) 0.001(2) 0.002(2)
N7 0.024(3) 0.031(3) 0.022(2) -0.0015(19) 0.005(2) -0.0050(18)
C8 0.025(3) 0.043(3) 0.018(3) 0.001(2) 0.005(2) 0.001(2)
C9 0.033(3) 0.038(3) 0.028(3) -0.004(3) 0.008(3) 0.001(2)
C10 0.028(3) 0.043(4) 0.025(3) -0.012(3) 0.004(3) -0.003(2)
C11 0.021(3) 0.052(4) 0.020(3) -0.005(3) 0.002(2) 0.005(2)
C12 0.026(3) 0.041(3) 0.019(3) 0.003(2) 0.003(2) 0.002(2)
N13 0.020(2) 0.034(3) 0.025(2) 0.0047(18) 0.005(2) -0.0003(19)
N14 0.021(2) 0.032(3) 0.021(2) -0.0015(19) 0.0052(19) 0.0000(18)
C15 0.024(3) 0.038(3) 0.016(3) -0.001(2) 0.004(2) -0.001(2)
C16 0.024(3) 0.038(3) 0.026(3) 0.002(2) 0.004(2) 0.000(2)
C17 0.036(3) 0.038(3) 0.028(3) 0.007(3) 0.005(3) 0.003(2)
C18 0.032(3) 0.034(3) 0.025(3) -0.005(2) 0.006(2) 0.000(2)
C19 0.022(3) 0.028(3) 0.023(3) 0.001(2) 0.005(2) -0.002(2)
N20 0.021(2) 0.033(3) 0.025(2) -0.0040(19) 0.006(2) 0.0012(19)
C21 0.024(3) 0.037(3) 0.023(3) -0.004(2) 0.000(2) -0.005(2)
C22 0.027(3) 0.045(4) 0.023(3) 0.000(3) 0.006(2) 0.002(2)
C23 0.021(3) 0.057(4) 0.028(3) -0.002(3) 0.006(2) -0.003(3)
C24 0.021(3) 0.050(4) 0.027(3) 0.005(3) 0.005(2) -0.004(3)
C25 0.023(3) 0.038(3) 0.027(3) 0.002(2) 0.001(2) -0.001(2)
N26 0.027(2) 0.030(3) 0.027(2) -0.001(2) 0.006(2) -0.0029(19)
N27 0.031(3) 0.043(3) 0.022(3) 0.001(2) 0.002(2) 0.002(2)
C28 0.032(3) 0.030(3) 0.025(3) -0.010(2) 0.013(3) -0.004(2)
S29 0.0313(8) 0.0375(9) 0.0283(8) 0.0047(6) 0.0040(6) 0.0004(6)
N30 0.029(3) 0.037(3) 0.029(3) -0.002(2) 0.008(2) 0.004(2)
C31 0.023(3) 0.035(3) 0.029(3) 0.000(2) 0.012(3) 0.002(2)
S32 0.0280(8) 0.0363(8) 0.0259(8) -0.0042(6) 0.0051(6) -0.0020(6)

loop_
_atom_type_symbol
_atom_type_description
_atom_type_scat_dispersion_real
_atom_type_scat_dispersion_imag
_atom_type_scat_source
C C 0.0033 0.0016 'International Tables Vol C Tables 4.2.6.8 and 6.1.1.4'
H H 0.0000 0.0000 'International Tables Vol C Tables 4.2.6.8 and 6.1.1.4'
N N 0.0061 0.0033 'International Tables Vol C Tables 4.2.6.8 and 6.1.1.4'
S S 0.1246 0.1234 'International Tables Vol C Tables 4.2.6.8 and 6.1.1.4'
Ni Ni 0.3393 1.1124 'International Tables Vol C Tables 4.2.6.8 and 6.1.1.4'

loop_
_geom_angle_atom_site_label_1
_geom_angle_atom_site_label_2
_geom_angle_atom_site_label_3
_geom_angle
N30 Ni1 N27 91.65(19)
N30 Ni1 N13 178.74(17)
N27 Ni1 N13 87.81(18)
N30 Ni1 N26 92.34(18)
N27 Ni1 N26 93.79(18)
N13 Ni1 N26 88.83(17)
N30 Ni1 N14 89.99(18)
N27 Ni1 N14 176.50(17)
N13 Ni1 N14 90.61(17)
N26 Ni1 N14 83.06(17)
N30 Ni1 N1 94.85(18)
N27 Ni1 N1 92.87(17)
N13 Ni1 N1 84.04(17)
N26 Ni1 N1 170.05(17)
N14 Ni1 N1 90.07(16)
C6 N1 C2 117.9(5)
C6 N1 Ni1 123.0(3)
C2 N1 Ni1 119.0(4)
N1 C2 C3 123.3(5)
N1 C2 H2 118.3
C3 C2 H2 118.3
C2 C3 C4 117.7(5)
C2 C3 H3 121.1
C4 C3 H3 121.1
C5 C4 C3 119.7(5)
C5 C4 H4 120.2
C3 C4 H4 120.2
C4 C5 C6 119.1(5)
C4 C5 H5 120.5
C6 C5 H5 120.5
N1 C6 N7 120.0(5)
N1 C6 C5 122.2(5)
N7 C6 C5 117.7(5)
C8 N7 C6 127.2(5)
C8 N7 H7 113(4)
C6 N7 H7 115(4)
N13 C8 N7 118.9(5)
N13 C8 C9 122.6(5)
N7 C8 C9 118.5(5)
C10 C9 C8 118.4(5)
C10 C9 H9 120.8
C8 C9 H9 120.8
C9 C10 C11 119.2(5)
C9 C10 H10 120.4
C11 C10 H10 120.4
C12 C11 C10 118.9(5)
C12 C11 H11 120.5
C10 C11 H11 120.5
N13 C12 C11 122.7(5)
N13 C12 H12 118.7
C11 C12 H12 118.7
C8 N13 C12 117.7(5)
C8 N13 Ni1 121.2(3)
C12 N13 Ni1 118.0(3)
C19 N14 C15 116.9(4)
C19 N14 Ni1 122.3(3)
C15 N14 Ni1 119.3(3)
N14 C15 C16 122.9(5)
N14 C15 H15 118.5
C16 C15 H15 118.5
C15 C16 C17 119.3(5)
C15 C16 H16 120.3
C17 C16 H16 120.3
C18 C17 C16 118.6(5)
C18 C17 H17 120.7
C16 C17 H17 120.7
C17 C18 C19 118.6(5)
C17 C18 H18 120.7
C19 C18 H18 120.7
N14 C19 C18 123.4(5)
N14 C19 N20 118.3(4)
C18 C19 N20 118.3(5)
C19 N20 C21 127.8(4)
C19 N20 H20 112(4)
C21 N20 H20 118(4)
N26 C21 N20 119.7(5)
N26 C21 C22 122.3(5)
N20 C21 C22 117.9(5)
C23 C22 C21 118.6(5)
C23 C22 H22 120.7
C21 C22 H22 120.7
C22 C23 C24 119.3(5)
C22 C23 H23 120.4
C24 C23 H23 120.4
C25 C24 C23 118.4(5)
C25 C24 H24 120.8
C23 C24 H24 120.8
C24 C25 N26 123.8(5)
C24 C25 H25 118.1
N26 C25 H25 118.1
C21 N26 C25 117.4(5)
C21 N26 Ni1 122.4(4)
C25 N26 Ni1 119.4(4)
C28 N27 Ni1 157.0(4)
N27 C28 S29 177.5(5)
C31 N30 Ni1 166.4(4)
N30 C31 S32 178.8(5)

loop_
_geom_bond_atom_site_label_1
_geom_bond_atom_site_label_2
_geom_bond_distance
Ni1 N30 2.035(5)
Ni1 N27 2.055(5)
Ni1 N13 2.092(4)
Ni1 N26 2.095(4)
Ni1 N14 2.097(4)
Ni1 N1 2.097(4)
N1 C6 1.337(7)
N1 C2 1.341(7)
C2 C3 1.385(7)
C2 H2 0.9500
C3 C4 1.387(8)
C3 H3 0.9500
C4 C5 1.365(8)
C4 H4 0.9500
C5 C6 1.392(7)
C5 H5 0.9500
C6 N7 1.390(7)
N7 C8 1.387(7)
N7 H7 0.88(5)
C8 N13 1.335(7)
C8 C9 1.388(8)
C9 C10 1.364(8)
C9 H9 0.9500
C10 C11 1.382(8)
C10 H10 0.9500
C11 C12 1.366(7)
C11 H11 0.9500
C12 N13 1.337(7)
C12 H12 0.9500
N14 C19 1.322(6)
N14 C15 1.354(6)
C15 C16 1.357(7)
C15 H15 0.9500
C16 C17 1.382(8)
C16 H16 0.9500
C17 C18 1.367(8)
C17 H17 0.9500
C18 C19 1.384(7)
C18 H18 0.9500
C19 N20 1.387(7)
N20 C21 1.389(7)
N20 H20 0.85(5)
C21 N26 1.318(7)
C21 C22 1.396(8)
C22 C23 1.369(8)
C22 H22 0.9500
C23 C24 1.378(8)
C23 H23 0.9500
C24 C25 1.349(7)
C24 H24 0.9500
C25 N26 1.353(7)
C25 H25 0.9500
N27 C28 1.157(7)
C28 S29 1.644(6)
N30 C31 1.157(7)
C31 S32 1.632(6)

loop_
_geom_hbond_atom_site_label_D
_geom_hbond_atom_site_label_H
_geom_hbond_atom_site_label_A
_geom_hbond_site_symmetry_A
_geom_hbond_distance_DH
_geom_hbond_distance_HA
_geom_hbond_distance_DA
_geom_hbond_angle_DHA
N7 H7 S32 2_555 0.88(5) 2.53(6) 3.373(5) 161
N20 H20 S29 2_655 0.85(5) 2.59(5) 3.437(5) 175

loop_
_geom_torsion_atom_site_label_1
_geom_torsion_atom_site_label_2
_geom_torsion_atom_site_label_3
_geom_torsion_atom_site_label_4
_geom_torsion
N30 Ni1 N1 C6 -147.6(4)
N27 Ni1 N1 C6 120.5(4)
N13 Ni1 N1 C6 33.1(4)
N14 Ni1 N1 C6 -57.6(4)
N30 Ni1 N1 C2 29.7(4)
N27 Ni1 N1 C2 -62.2(4)
N13 Ni1 N1 C2 -149.7(4)
N14 Ni1 N1 C2 119.7(4)
C6 N1 C2 C3 1.0(8)
Ni1 N1 C2 C3 -176.4(4)
N1 C2 C3 C4 0.5(8)
C2 C3 C4 C5 -1.2(8)
C3 C4 C5 C6 0.4(8)
C2 N1 C6 N7 -179.1(5)
Ni1 N1 C6 N7 -1.9(7)
C2 N1 C6 C5 -1.9(8)
Ni1 N1 C6 C5 175.4(4)
C4 C5 C6 N1 1.2(8)
C4 C5 C6 N7 178.5(5)
N1 C6 N7 C8 -38.8(8)
C5 C6 N7 C8 143.9(5)
C6 N7 C8 N13 23.8(8)
C6 N7 C8 C9 -156.7(5)
N13 C8 C9 C10 -5.3(8)
N7 C8 C9 C10 175.2(5)
C8 C9 C10 C11 -1.7(8)
C9 C10 C11 C12 5.0(8)
C10 C11 C12 N13 -1.5(8)
N7 C8 N13 C12 -171.8(5)
C9 C8 N13 C12 8.7(8)
N7 C8 N13 Ni1 28.5(6)
C9 C8 N13 Ni1 -151.0(4)
C11 C12 N13 C8 -5.2(8)
C11 C12 N13 Ni1 155.2(4)
N27 Ni1 N13 C8 -139.8(4)
N26 Ni1 N13 C8 126.4(4)
N14 Ni1 N13 C8 43.3(4)
N1 Ni1 N13 C8 -46.7(4)
N27 Ni1 N13 C12 60.6(4)
N26 Ni1 N13 C12 -33.3(4)
N14 Ni1 N13 C12 -116.3(4)
N1 Ni1 N13 C12 153.7(4)
N30 Ni1 N14 C19 -137.4(4)
N13 Ni1 N14 C19 43.8(4)
N26 Ni1 N14 C19 -45.0(4)
N1 Ni1 N14 C19 127.8(4)
N30 Ni1 N14 C15 57.0(4)
N13 Ni1 N14 C15 -121.9(4)
N26 Ni1 N14 C15 149.3(4)
N1 Ni1 N14 C15 -37.9(4)
C19 N14 C15 C16 -3.8(7)
Ni1 N14 C15 C16 162.6(4)
N14 C15 C16 C17 -1.6(8)
C15 C16 C17 C18 3.5(8)
C16 C17 C18 C19 -0.1(8)
C15 N14 C19 C18 7.5(7)
Ni1 N14 C19 C18 -158.5(4)
C15 N14 C19 N20 -172.7(4)
Ni1 N14 C19 N20 21.3(6)
C17 C18 C19 N14 -5.7(8)
C17 C18 C19 N20 174.5(5)
N14 C19 N20 C21 29.3(8)
C18 C19 N20 C21 -150.9(5)
C19 N20 C21 N26 -33.8(8)
C19 N20 C21 C22 146.6(5)
N26 C21 C22 C23 -0.4(8)
N20 C21 C22 C23 179.2(5)
C21 C22 C23 C24 3.7(8)
C22 C23 C24 C25 -3.5(8)
C23 C24 C25 N26 -0.2(8)
N20 C21 N26 C25 177.3(5)
C22 C21 N26 C25 -3.2(8)
N20 C21 N26 Ni1 -13.4(7)
C22 C21 N26 Ni1 166.1(4)
C24 C25 N26 C21 3.5(8)
C24 C25 N26 Ni1 -166.1(4)
N30 Ni1 N26 C21 130.3(4)
N27 Ni1 N26 C21 -137.9(4)
N13 Ni1 N26 C21 -50.1(4)
N14 Ni1 N26 C21 40.6(4)
N30 Ni1 N26 C25 -60.6(4)
N27 Ni1 N26 C25 31.2(4)
N13 Ni1 N26 C25 118.9(4)
N14 Ni1 N26 C25 -150.3(4)
N30 Ni1 N27 C28 -152.9(11)
N13 Ni1 N27 C28 25.9(11)
N26 Ni1 N27 C28 114.6(11)
N1 Ni1 N27 C28 -58.0(11)
N27 Ni1 N30 C31 -83(2)
N26 Ni1 N30 C31 11(2)
N14 Ni1 N30 C31 94(2)
N1 Ni1 N30 C31 -176(2)
